data_7135231
loop_
_publ_author_name
'Zhang, Yin-Fu'
'Zhang, Shuqi'
'Zhao, Yan'
'Xu, Jiying'
'Wang, Xiao-Qing'
'Han, Qiu-Xia'
'Zhang, Chuan-Bao'
'Zhao, Lili'
'Fu, Ji-Ya'

_publ_section_title
;
 Divergent synthesis of polycyclic (aza)fluorenes <i>via</i>
 condition-controlled tandem reaction of
 <i>ortho</i>-hydroxyphenyl-substituted indene-dienes.
;
_journal_name_full 'Chemical communications (Cambridge, England)'
_journal_paper_doi 10.1039/d5cc05813a
_journal_year 2025
_chemical_formula_moiety 'C42 H32 N4 O4'
_chemical_formula_sum 'C42 H32 N4 O4'
_chemical_formula_weight 656.71
_space_group_crystal_system monoclinic
_space_group_IT_number 14
_space_group_name_Hall '-P 2yn'
_space_group_name_H-M_alt 'P 1 21/n 1'
_atom_sites_solution_hydrogens geom
_audit_block_doi 10.5517/ccdc.csd.cc2j0j8c
_audit_update_record
;
2024-12-09 deposited with the CCDC.	2025-11-14 downloaded from the CCDC.
;
_cell_angle_alpha 90
_cell_angle_beta 96.095(2)
_cell_angle_gamma 90
_cell_formula_units_Z 4
_cell_length_a 12.5542(6)
_cell_length_b 14.0614(7)
_cell_length_c 18.8278(10)
_cell_measurement_reflns_used 9971
_cell_measurement_temperature 150.(2)
_cell_measurement_theta_max 68.4008
_cell_measurement_theta_min 3.5406
_cell_volume 3304.9(3)
_computing_cell_refinement 'SAINT V8.38A (Bruker AXS Inc., 2017)'
_computing_data_collection 'Bruker Instrument Service vV6.2.15'
_computing_data_reduction 'SAINT V8.38A (Bruker AXS Inc., 2017)'
_computing_molecular_graphics 'shelXle (C.B. Huebschle, rev 882)'
_computing_structure_refinement 'SHELXL-2017/1 (Sheldrick, 2017)'
_computing_structure_solution 'SHELXT 2014/5 (Sheldrick, 2014)'
_diffrn_ambient_temperature 150.(2)
_diffrn_detector_area_resol_mean 7.3910
_diffrn_measured_fraction_theta_full 0.992
_diffrn_measured_fraction_theta_max 0.992
_diffrn_measurement_device_type 'Bruker D8 QUEST PHOTON II'
_diffrn_radiation_monochromator 'Helixos MX multilayer Optic'
_diffrn_radiation_type 'Cu K\a'
_diffrn_radiation_wavelength 1.54178
_diffrn_reflns_av_R_equivalents 0.0706
_diffrn_reflns_av_unetI/netI 0.0684
_diffrn_reflns_limit_h_max 15
_diffrn_reflns_limit_h_min -15
_diffrn_reflns_limit_k_max 16
_diffrn_reflns_limit_k_min -16
_diffrn_reflns_limit_l_max 22
_diffrn_reflns_limit_l_min -22
_diffrn_reflns_number 21704
_diffrn_reflns_theta_full 68.39
_diffrn_reflns_theta_max 68.39
_diffrn_reflns_theta_min 3.93
_diffrn_source 'Ius Diamond'
_diffrn_source_type Microfocus
_exptl_absorpt_coefficient_mu 0.690
_exptl_absorpt_correction_T_max 0.90
_exptl_absorpt_correction_T_min 0.67
_exptl_absorpt_correction_type multi-scan
_exptl_absorpt_process_details
;
SADABS-2016/2 - Bruker AXS area detector scaling and absorption correction
;
_exptl_crystal_colour 'clear light brown'
_exptl_crystal_density_diffrn 1.320
_exptl_crystal_density_method 'not measured'
_exptl_crystal_description prism
_exptl_crystal_F_000 1376
_exptl_crystal_size_max 0.350
_exptl_crystal_size_mid 0.200
_exptl_crystal_size_min 0.160
_refine_diff_density_max 0.550
_refine_diff_density_min -0.357
_refine_ls_extinction_method none
_refine_ls_goodness_of_fit_ref 1.082
_refine_ls_hydrogen_treatment constr
_refine_ls_matrix_type full
_refine_ls_number_parameters 453
_refine_ls_number_reflns 6027
_refine_ls_number_restraints 0
_refine_ls_restrained_S_all 1.082
_refine_ls_R_factor_all 0.0766
_refine_ls_R_factor_gt 0.0523
_refine_ls_shift/su_max 0.000
_refine_ls_shift/su_mean 0.000
_refine_ls_structure_factor_coef Fsqd
_refine_ls_weighting_details 'w=1/[\s^2^(Fo^2^)+(0.0826P)^2^+0.9029P] where P=(Fo^2^+2Fc^2^)/3'
_refine_ls_weighting_scheme calc
_refine_ls_wR_factor_gt 0.1402
_refine_ls_wR_factor_ref 0.1482
_reflns_number_gt 5236
_reflns_number_total 6027
_reflns_threshold_expression 'I > 2\s(I)'
_cod_data_source_file d5cc05813a2.cif
_cod_data_source_block hd_fjy25
_cod_depositor_comments
;
The following automatic conversions were performed:

data item '_exptl_absorpt_correction_type' value 'Multi-Scan' was
changed to 'multi-scan' in accordance with the
/home/data/users/saulius/crontab/automatic-downloads/rss-feeds/RSC/lib/dictionaries/cif_core.dic
dictionary named 'cif_core.dic' version 2.4.2 last updated on
2011-04-26.

Automatic conversion script
Id: cif_fix_values 8170 2020-07-09 18:12:32Z antanas 
;
_cod_database_code 7135231

loop_
_space_group_symop_operation_xyz
'x, y, z'
'-x+1/2, y+1/2, -z+1/2'
'-x, -y, -z'
'x-1/2, -y-1/2, z-1/2'

loop_
_atom_site_type_symbol
_atom_site_label
_atom_site_fract_x
_atom_site_fract_y
_atom_site_fract_z
_atom_site_U_iso_or_equiv
_atom_site_adp_type
_atom_site_calc_flag
_atom_site_refinement_flags_adp
_atom_site_refinement_flags_occupancy
_atom_site_refinement_flags_posn
_atom_site_occupancy
_atom_site_disorder_assembly
_atom_site_disorder_group
N N4 0.71576(11) 0.48906(10) 0.51099(7) 0.0286(3) Uani d . . . 1 . .
H H24 0.684442 0.461981 0.545434 0.034 Uiso calc U . R 1 . .
H H23 0.768995 0.460131 0.493033 0.034 Uiso calc U . R 1 . .
O O4 1.01827(16) 0.94808(14) 0.62392(12) 0.0686(5) Uani d . . . 1 . .
N N1 0.51371(12) 0.54258(12) 0.61392(8) 0.0376(3) Uani d . . . 1 . .
O O1 0.43843(9) 0.70292(9) 0.47822(6) 0.0331(3) Uani d . . . 1 . .
N N2 0.81262(12) 0.69608(13) 0.61792(8) 0.0394(4) Uani d . . . 1 . .
O O2 0.56657(9) 0.73588(9) 0.28431(6) 0.0323(3) Uani d . . . 1 . .
N N3 1.11916(11) 0.64353(12) 0.54633(8) 0.0338(3) Uani d . . . 1 . .
O O3 0.9888(3) 0.85946(19) 0.52510(15) 0.1020(9) Uani d . . . 1 . .
C C1 1.05335(14) 0.51468(14) 0.31943(9) 0.0346(4) Uani d . . . 1 . .
H H1 1.126615 0.505541 0.312808 0.042 Uiso calc U . R 1 . .
C C2 1.02652(13) 0.56047(12) 0.37997(9) 0.0286(3) Uani d . . . 1 . .
H H21 1.080517 0.584174 0.414625 0.034 Uiso calc U . R 1 . .
C C3 0.91728(12) 0.57120(11) 0.38914(8) 0.0245(3) Uani d . . . 1 . .
C C4 0.86643(12) 0.61118(10) 0.44832(8) 0.0232(3) Uani d . . . 1 . .
C C5 0.74405(12) 0.61626(10) 0.42714(8) 0.0225(3) Uani d . . . 1 . .
C C6 0.71748(12) 0.72477(11) 0.41293(8) 0.0234(3) Uani d . . . 1 . .
H H17 0.761186 0.762599 0.450422 0.028 Uiso calc U . R 1 . .
C C7 0.59894(12) 0.75218(11) 0.41543(8) 0.0233(3) Uani d . . . 1 . .
C C8 0.53056(12) 0.70871(11) 0.35131(8) 0.0256(3) Uani d . . . 1 . .
H H20 0.534672 0.637876 0.355476 0.031 Uiso calc U . R 1 . .
C C9 0.41593(13) 0.73816(11) 0.35249(9) 0.0276(3) Uani d . . . 1 . .
C C10 0.37603(13) 0.73441(11) 0.41874(9) 0.0272(3) Uani d . . . 1 . .
C C11 0.27058(13) 0.75725(12) 0.42605(10) 0.0330(4) Uani d . . . 1 . .
H H12 0.244452 0.754456 0.471543 0.04 Uiso calc U . R 1 . .
C C12 0.20329(14) 0.78432(14) 0.36606(12) 0.0397(4) Uani d . . . 1 . .
H H2 0.130445 0.799194 0.370379 0.048 Uiso calc U . R 1 . .
C C13 0.97374(15) 0.48173(14) 0.26793(10) 0.0370(4) Uani d . . . 1 . .
H H3 0.993728 0.450221 0.226721 0.044 Uiso calc U . R 1 . .
C C14 0.86597(14) 0.49414(12) 0.27576(9) 0.0319(4) Uani d . . . 1 . .
H H22 0.812321 0.47305 0.239827 0.038 Uiso calc U . R 1 . .
C C15 0.83810(13) 0.53822(11) 0.33751(8) 0.0251(3) Uani d . . . 1 . .
C C16 0.72797(12) 0.55249(11) 0.35897(8) 0.0248(3) Uani d . . . 1 . .
H H4 0.695181 0.490832 0.369752 0.03 Uiso calc U . R 1 . .
H H5 0.681413 0.584568 0.320487 0.03 Uiso calc U . R 1 . .
C C17 0.68183(12) 0.57581(11) 0.48545(8) 0.0238(3) Uani d . . . 1 . .
C C18 0.60045(12) 0.62332(11) 0.51112(8) 0.0236(3) Uani d . . . 1 . .
C C19 0.55066(12) 0.57961(12) 0.56795(8) 0.0269(3) Uani d . . . 1 . .
C C20 0.55593(12) 0.71792(11) 0.48531(8) 0.0252(3) Uani d . . . 1 . .
C C21 0.59331(13) 0.86257(11) 0.41911(9) 0.0273(3) Uani d . . . 1 . .
H H11 0.653746 0.892136 0.397478 0.033 Uiso calc U . R 1 . .
H H10 0.525036 0.886558 0.39441 0.033 Uiso calc U . R 1 . .
C C22 0.60063(12) 0.88229(12) 0.49834(9) 0.0293(3) Uani d . . . 1 . .
C C23 0.57966(13) 0.80077(12) 0.53572(9) 0.0293(3) Uani d . . . 1 . .
C C24 0.58236(16) 0.80177(14) 0.60973(10) 0.0378(4) Uani d . . . 1 . .
H H9 0.567193 0.745934 0.635228 0.045 Uiso calc U . R 1 . .
C C25 0.60792(18) 0.88683(16) 0.64552(10) 0.0463(5) Uani d . . . 1 . .
H H8 0.611073 0.888935 0.696134 0.056 Uiso calc U . R 1 . .
C C26 0.62870(16) 0.96805(15) 0.60822(11) 0.0434(5) Uani d . . . 1 . .
H H7 0.646046 1.025355 0.633579 0.052 Uiso calc U . R 1 . .
C C27 0.62466(14) 0.96740(13) 0.53408(10) 0.0359(4) Uani d . . . 1 . .
H H6 0.637972 1.023671 0.508539 0.043 Uiso calc U . R 1 . .
C C28 0.24226(15) 0.78972(14) 0.29972(11) 0.0403(4) Uani d . . . 1 . .
H H14 0.196208 0.808766 0.258893 0.048 Uiso calc U . R 1 . .
C C29 0.34871(14) 0.76720(13) 0.29316(9) 0.0329(4) Uani d . . . 1 . .
H H13 0.375454 0.771729 0.247939 0.039 Uiso calc U . R 1 . .
C C30 0.67412(14) 0.75273(12) 0.28095(9) 0.0294(3) Uani d . . . 1 . .
C C31 0.70387(16) 0.77063(13) 0.21304(10) 0.0364(4) Uani d . . . 1 . .
H H15 0.6522 0.766569 0.172455 0.044 Uiso calc U . R 1 . .
C C32 0.80852(17) 0.79427(14) 0.20478(10) 0.0413(4) Uani d . . . 1 . .
H H19 0.829103 0.804918 0.158321 0.05 Uiso calc U . R 1 . .
C C33 0.88394(16) 0.80258(14) 0.26400(11) 0.0410(4) Uani d . . . 1 . .
H H18 0.955215 0.821498 0.258418 0.049 Uiso calc U . R 1 . .
C C34 0.85417(14) 0.78295(13) 0.33153(10) 0.0337(4) Uani d . . . 1 . .
H H16 0.90575 0.788548 0.372046 0.04 Uiso calc U . R 1 . .
C C35 0.74947(13) 0.75509(11) 0.34087(9) 0.0270(3) Uani d . . . 1 . .
C C36 0.91407(12) 0.64138(11) 0.51250(8) 0.0255(3) Uani d . . . 1 . .
C C37 0.85577(13) 0.67310(12) 0.56992(9) 0.0290(3) Uani d . . . 1 . .
C C38 1.02821(13) 0.64263(11) 0.53033(8) 0.0271(3) Uani d . . . 1 . .
C C39 1.1545(3) 0.9446(4) 0.5490(3) 0.1189(17) Uani d . . . 1 . .
H H29 1.206395 0.925565 0.589003 0.178 Uiso calc U . R 1 . .
H H28 1.15486 1.014018 0.544206 0.178 Uiso calc U . R 1 . .
H H30 1.173998 0.915597 0.504808 0.178 Uiso calc U . R 1 . .
C C40 1.0449(3) 0.9120(2) 0.5625(2) 0.0764(9) Uani d . . . 1 . .
C C42 0.9182(3) 0.9179(3) 0.64641(16) 0.0765(9) Uani d . . . 1 . .
H H31 0.91904 0.848317 0.654604 0.092 Uiso calc U . R 1 . .
H H32 0.858943 0.932847 0.609074 0.092 Uiso calc U . R 1 . .
C C43 0.9024(2) 0.96818(18) 0.71284(14) 0.0602(6) Uani d . . . 1 . .
H H26 0.962395 0.954317 0.749029 0.09 Uiso calc U . R 1 . .
H H27 0.835351 0.946995 0.730053 0.09 Uiso calc U . R 1 . .
H H25 0.898967 1.036797 0.703774 0.09 Uiso calc U . R 1 . .

loop_
_atom_site_aniso_label
_atom_site_aniso_U_11
_atom_site_aniso_U_22
_atom_site_aniso_U_33
_atom_site_aniso_U_12
_atom_site_aniso_U_13
_atom_site_aniso_U_23
N4 0.0290(6) 0.0277(6) 0.0303(7) 0.0028(5) 0.0086(5) 0.0060(5)
O4 0.0643(10) 0.0575(10) 0.0858(14) -0.0113(8) 0.0168(10) -0.0045(10)
N1 0.0372(7) 0.0460(8) 0.0308(8) -0.0029(6) 0.0093(6) 0.0071(7)
O1 0.0237(5) 0.0475(7) 0.0282(6) 0.0045(5) 0.0040(4) 0.0109(5)
N2 0.0370(8) 0.0554(9) 0.0255(7) 0.0040(7) 0.0021(6) -0.0098(7)
O2 0.0329(6) 0.0440(7) 0.0198(6) 0.0021(5) 0.0017(4) 0.0030(5)
N3 0.0288(7) 0.0448(8) 0.0277(7) -0.0013(6) 0.0021(5) -0.0034(6)
O3 0.144(2) 0.0799(15) 0.0918(18) -0.0289(16) 0.0570(17) -0.0209(14)
C1 0.0337(8) 0.0422(9) 0.0301(8) 0.0018(7) 0.0138(7) 0.0012(7)
C2 0.0278(7) 0.0336(8) 0.0252(8) 0.0009(6) 0.0069(6) 0.0016(6)
C3 0.0295(8) 0.0243(7) 0.0207(7) 0.0011(6) 0.0064(6) 0.0028(6)
C4 0.0257(7) 0.0227(7) 0.0217(7) 0.0005(5) 0.0041(6) 0.0028(5)
C5 0.0243(7) 0.0249(7) 0.0183(7) 0.0012(5) 0.0025(5) -0.0003(6)
C6 0.0262(7) 0.0240(7) 0.0201(7) 0.0017(6) 0.0033(6) -0.0002(5)
C7 0.0250(7) 0.0251(7) 0.0198(7) 0.0033(5) 0.0029(6) 0.0015(5)
C8 0.0297(8) 0.0285(7) 0.0182(7) 0.0025(6) 0.0017(6) 0.0008(6)
C9 0.0288(8) 0.0258(7) 0.0274(8) 0.0012(6) -0.0009(6) -0.0005(6)
C10 0.0266(7) 0.0271(7) 0.0274(8) 0.0013(6) -0.0004(6) 0.0031(6)
C11 0.0269(8) 0.0347(8) 0.0375(9) 0.0007(6) 0.0037(7) 0.0036(7)
C12 0.0265(8) 0.0423(9) 0.0488(11) 0.0043(7) -0.0029(7) 0.0053(8)
C13 0.0434(9) 0.0420(9) 0.0282(8) -0.0010(8) 0.0162(7) -0.0056(7)
C14 0.0376(8) 0.0346(8) 0.0245(8) -0.0039(7) 0.0086(6) -0.0046(6)
C15 0.0309(7) 0.0235(7) 0.0215(7) -0.0003(6) 0.0056(6) 0.0016(6)
C16 0.0273(7) 0.0259(7) 0.0213(7) 0.0005(6) 0.0036(6) -0.0029(6)
C17 0.0239(7) 0.0277(7) 0.0197(7) -0.0010(6) 0.0011(6) 0.0006(6)
C18 0.0238(7) 0.0284(7) 0.0189(7) 0.0004(6) 0.0029(5) 0.0016(6)
C19 0.0246(7) 0.0324(8) 0.0236(7) 0.0020(6) 0.0022(6) 0.0005(6)
C20 0.0236(7) 0.0314(8) 0.0205(7) 0.0045(6) 0.0024(6) 0.0012(6)
C21 0.0296(7) 0.0259(7) 0.0264(8) 0.0031(6) 0.0033(6) 0.0004(6)
C22 0.0263(7) 0.0329(8) 0.0286(8) 0.0064(6) 0.0027(6) -0.0030(7)
C23 0.0318(8) 0.0320(8) 0.0242(8) 0.0091(6) 0.0032(6) -0.0036(6)
C24 0.0484(10) 0.0413(9) 0.0243(8) 0.0133(8) 0.0063(7) -0.0021(7)
C25 0.0578(12) 0.0518(11) 0.0285(9) 0.0188(9) 0.0006(8) -0.0126(8)
C26 0.0454(10) 0.0426(10) 0.0403(10) 0.0127(8) -0.0043(8) -0.0186(8)
C27 0.0327(8) 0.0335(8) 0.0410(10) 0.0063(7) 0.0020(7) -0.0084(7)
C28 0.0342(9) 0.0452(10) 0.0385(10) 0.0053(7) -0.0100(7) 0.0014(8)
C29 0.0333(8) 0.0367(8) 0.0271(8) 0.0028(7) -0.0038(7) -0.0001(7)
C30 0.0341(8) 0.0296(8) 0.0254(8) 0.0038(6) 0.0076(6) 0.0027(6)
C31 0.0471(10) 0.0384(9) 0.0248(8) 0.0088(8) 0.0090(7) 0.0056(7)
C32 0.0530(11) 0.0432(10) 0.0309(9) 0.0077(8) 0.0189(8) 0.0110(7)
C33 0.0421(9) 0.0424(10) 0.0410(10) 0.0003(8) 0.0169(8) 0.0102(8)
C34 0.0349(8) 0.0332(8) 0.0342(9) 0.0002(7) 0.0090(7) 0.0057(7)
C35 0.0331(8) 0.0248(7) 0.0242(8) 0.0032(6) 0.0075(6) 0.0031(6)
C36 0.0266(7) 0.0271(7) 0.0227(7) 0.0012(6) 0.0028(6) -0.0006(6)
C37 0.0276(7) 0.0360(8) 0.0227(8) 0.0002(6) -0.0008(6) -0.0035(6)
C38 0.0316(8) 0.0288(7) 0.0209(7) 0.0007(6) 0.0030(6) -0.0023(6)
C39 0.089(2) 0.103(3) 0.178(5) 0.000(2) 0.075(3) -0.003(3)
C40 0.095(2) 0.0435(13) 0.098(2) 0.0048(14) 0.0449(19) 0.0055(14)
C42 0.0755(18) 0.094(2) 0.0628(16) -0.0349(17) 0.0204(14) -0.0185(16)
C43 0.0741(15) 0.0516(12) 0.0528(13) 0.0019(11) -0.0028(11) 0.0013(11)

loop_
_atom_type_symbol
_atom_type_description
_atom_type_scat_dispersion_real
_atom_type_scat_dispersion_imag
_atom_type_scat_source
C C 0.0181 0.0091 'International Tables Vol C Tables 4.2.6.8 and 6.1.1.4'
H H 0.0000 0.0000 'International Tables Vol C Tables 4.2.6.8 and 6.1.1.4'
N N 0.0311 0.0180 'International Tables Vol C Tables 4.2.6.8 and 6.1.1.4'
O O 0.0492 0.0322 'International Tables Vol C Tables 4.2.6.8 and 6.1.1.4'

loop_
_geom_angle_atom_site_label_1
_geom_angle_atom_site_label_2
_geom_angle_atom_site_label_3
_geom_angle_site_symmetry_1
_geom_angle_site_symmetry_3
_geom_angle
_geom_angle_publ_flag
C17 N4 H24 . . 120.0 ?
C17 N4 H23 . . 120.0 ?
H24 N4 H23 . . 120.0 ?
C40 O4 C42 . . 116.8(2) ?
C10 O1 C20 . . 120.32(12) ?
C30 O2 C8 . . 119.15(12) ?
C2 C1 C13 . . 120.57(16) ?
C2 C1 H1 . . 119.7 ?
C13 C1 H1 . . 119.7 ?
C1 C2 C3 . . 118.49(16) ?
C1 C2 H21 . . 120.8 ?
C3 C2 H21 . . 120.8 ?
C15 C3 C2 . . 120.69(14) ?
C15 C3 C4 . . 108.92(13) ?
C2 C3 C4 . . 130.35(15) ?
C36 C4 C3 . . 127.93(14) ?
C36 C4 C5 . . 123.11(13) ?
C3 C4 C5 . . 108.96(12) ?
C17 C5 C4 . . 111.59(12) ?
C17 C5 C16 . . 110.28(12) ?
C4 C5 C16 . . 102.92(11) ?
C17 C5 C6 . . 111.57(12) ?
C4 C5 C6 . . 105.93(12) ?
C16 C5 C6 . . 114.17(12) ?
C35 C6 C7 . . 107.75(12) ?
C35 C6 C5 . . 110.61(12) ?
C7 C6 C5 . . 115.05(12) ?
C35 C6 H17 . . 107.7 ?
C7 C6 H17 . . 107.7 ?
C5 C6 H17 . . 107.7 ?
C8 C7 C6 . . 109.75(12) ?
C8 C7 C20 . . 109.15(12) ?
C6 C7 C20 . . 111.85(12) ?
C8 C7 C21 . . 114.13(12) ?
C6 C7 C21 . . 107.41(12) ?
C20 C7 C21 . . 104.51(12) ?
O2 C8 C9 . . 109.36(13) ?
O2 C8 C7 . . 112.56(13) ?
C9 C8 C7 . . 109.65(13) ?
O2 C8 H20 . . 108.4 ?
C9 C8 H20 . . 108.4 ?
C7 C8 H20 . . 108.4 ?
C29 C9 C10 . . 119.06(15) ?
C29 C9 C8 . . 124.86(16) ?
C10 C9 C8 . . 116.07(14) ?
O1 C10 C11 . . 117.64(15) ?
O1 C10 C9 . . 121.00(14) ?
C11 C10 C9 . . 121.27(15) ?
C10 C11 C12 . . 119.23(17) ?
C10 C11 H12 . . 120.4 ?
C12 C11 H12 . . 120.4 ?
C11 C12 C28 . . 120.22(16) ?
C11 C12 H2 . . 119.9 ?
C28 C12 H2 . . 119.9 ?
C14 C13 C1 . . 121.25(16) ?
C14 C13 H3 . . 119.4 ?
C1 C13 H3 . . 119.4 ?
C13 C14 C15 . . 118.58(16) ?
C13 C14 H22 . . 120.7 ?
C15 C14 H22 . . 120.7 ?
C3 C15 C14 . . 120.38(15) ?
C3 C15 C16 . . 112.24(13) ?
C14 C15 C16 . . 127.32(15) ?
C15 C16 C5 . . 104.88(12) ?
C15 C16 H4 . . 110.8 ?
C5 C16 H4 . . 110.8 ?
C15 C16 H5 . . 110.8 ?
C5 C16 H5 . . 110.8 ?
H4 C16 H5 . . 108.8 ?
C18 C17 N4 . . 122.40(14) ?
C18 C17 C5 . . 122.53(14) ?
N4 C17 C5 . . 115.05(13) ?
C17 C18 C19 . . 117.44(14) ?
C17 C18 C20 . . 126.20(14) ?
C19 C18 C20 . . 116.36(13) ?
N1 C19 C18 . . 177.68(17) ?
O1 C20 C18 . . 103.62(12) ?
O1 C20 C23 . . 107.10(12) ?
C18 C20 C23 . . 115.91(13) ?
O1 C20 C7 . . 113.62(12) ?
C18 C20 C7 . . 113.45(12) ?
C23 C20 C7 . . 103.30(13) ?
C22 C21 C7 . . 103.23(13) ?
C22 C21 H11 . . 111.1 ?
C7 C21 H11 . . 111.1 ?
C22 C21 H10 . . 111.1 ?
C7 C21 H10 . . 111.1 ?
H11 C21 H10 . . 109.1 ?
C23 C22 C27 . . 120.63(16) ?
C23 C22 C21 . . 110.80(14) ?
C27 C22 C21 . . 128.57(16) ?
C22 C23 C24 . . 121.02(17) ?
C22 C23 C20 . . 110.73(14) ?
C24 C23 C20 . . 128.25(16) ?
C23 C24 C25 . . 118.24(19) ?
C23 C24 H9 . . 120.9 ?
C25 C24 H9 . . 120.9 ?
C26 C25 C24 . . 120.70(18) ?
C26 C25 H8 . . 119.6 ?
C24 C25 H8 . . 119.6 ?
C25 C26 C27 . . 121.08(18) ?
C25 C26 H7 . . 119.5 ?
C27 C26 H7 . . 119.5 ?
C22 C27 C26 . . 118.31(18) ?
C22 C27 H6 . . 120.8 ?
C26 C27 H6 . . 120.8 ?
C12 C28 C29 . . 119.99(17) ?
C12 C28 H14 . . 120.0 ?
C29 C28 H14 . . 120.0 ?
C9 C29 C28 . . 120.21(17) ?
C9 C29 H13 . . 119.9 ?
C28 C29 H13 . . 119.9 ?
O2 C30 C31 . . 115.63(16) ?
O2 C30 C35 . . 123.42(15) ?
C31 C30 C35 . . 120.93(16) ?
C32 C31 C30 . . 119.88(18) ?
C32 C31 H15 . . 120.1 ?
C30 C31 H15 . . 120.1 ?
C31 C32 C33 . . 120.40(17) ?
C31 C32 H19 . . 119.8 ?
C33 C32 H19 . . 119.8 ?
C32 C33 C34 . . 119.39(17) ?
C32 C33 H18 . . 120.3 ?
C34 C33 H18 . . 120.3 ?
C33 C34 C35 . . 121.15(18) ?
C33 C34 H16 . . 119.4 ?
C35 C34 H16 . . 119.4 ?
C30 C35 C34 . . 118.07(15) ?
C30 C35 C6 . . 119.75(14) ?
C34 C35 C6 . . 122.16(15) ?
C4 C36 C38 . . 123.07(14) ?
C4 C36 C37 . . 123.65(14) ?
C38 C36 C37 . . 113.26(13) ?
N2 C37 C36 . . 176.77(18) ?
N3 C38 C36 . . 178.32(17) ?
C40 C39 H29 . . 109.5 ?
C40 C39 H28 . . 109.5 ?
H29 C39 H28 . . 109.5 ?
C40 C39 H30 . . 109.5 ?
H29 C39 H30 . . 109.5 ?
H28 C39 H30 . . 109.5 ?
O3 C40 O4 . . 123.9(3) ?
O3 C40 C39 . . 125.7(4) ?
O4 C40 C39 . . 110.4(4) ?
O4 C42 C43 . . 108.1(2) ?
O4 C42 H31 . . 110.1 ?
C43 C42 H31 . . 110.1 ?
O4 C42 H32 . . 110.1 ?
C43 C42 H32 . . 110.1 ?
H31 C42 H32 . . 108.4 ?
C42 C43 H26 . . 109.5 ?
C42 C43 H27 . . 109.5 ?
H26 C43 H27 . . 109.5 ?
C42 C43 H25 . . 109.5 ?
H26 C43 H25 . . 109.5 ?
H27 C43 H25 . . 109.5 ?

loop_
_geom_bond_atom_site_label_1
_geom_bond_atom_site_label_2
_geom_bond_site_symmetry_2
_geom_bond_distance
_geom_bond_publ_flag
N4 C17 . 1.363(2) ?
N4 H24 . 0.88 ?
N4 H23 . 0.88 ?
O4 C40 . 1.338(4) ?
O4 C42 . 1.432(3) ?
N1 C19 . 1.149(2) ?
O1 C10 . 1.370(2) ?
O1 C20 . 1.4820(18) ?
N2 C37 . 1.148(2) ?
O2 C30 . 1.379(2) ?
O2 C8 . 1.4362(18) ?
N3 C38 . 1.150(2) ?
O3 C40 . 1.197(5) ?
C1 C2 . 1.382(2) ?
C1 C13 . 1.396(3) ?
C1 H1 . 0.95 ?
C2 C3 . 1.408(2) ?
C2 H21 . 0.95 ?
C3 C15 . 1.394(2) ?
C3 C4 . 1.455(2) ?
C4 C36 . 1.358(2) ?
C4 C5 . 1.5474(19) ?
C5 C17 . 1.524(2) ?
C5 C16 . 1.561(2) ?
C5 C6 . 1.579(2) ?
C6 C35 . 1.516(2) ?
C6 C7 . 1.543(2) ?
C6 H17 . 1.0 ?
C7 C8 . 1.532(2) ?
C7 C20 . 1.551(2) ?
C7 C21 . 1.556(2) ?
C8 C9 . 1.500(2) ?
C8 H20 . 1.0 ?
C9 C29 . 1.388(2) ?
C9 C10 . 1.394(2) ?
C10 C11 . 1.383(2) ?
C11 C12 . 1.390(3) ?
C11 H12 . 0.95 ?
C12 C28 . 1.391(3) ?
C12 H2 . 0.95 ?
C13 C14 . 1.387(3) ?
C13 H3 . 0.95 ?
C14 C15 . 1.395(2) ?
C14 H22 . 0.95 ?
C15 C16 . 1.494(2) ?
C16 H4 . 0.99 ?
C16 H5 . 0.99 ?
C17 C18 . 1.352(2) ?
C18 C19 . 1.434(2) ?
C18 C20 . 1.503(2) ?
C20 C23 . 1.512(2) ?
C21 C22 . 1.510(2) ?
C21 H11 . 0.99 ?
C21 H10 . 0.99 ?
C22 C23 . 1.385(2) ?
C22 C27 . 1.390(2) ?
C23 C24 . 1.390(2) ?
C24 C25 . 1.393(3) ?
C24 H9 . 0.95 ?
C25 C26 . 1.380(3) ?
C25 H8 . 0.95 ?
C26 C27 . 1.391(3) ?
C26 H7 . 0.95 ?
C27 H6 . 0.95 ?
C28 C29 . 1.392(3) ?
C28 H14 . 0.95 ?
C29 H13 . 0.95 ?
C30 C31 . 1.393(2) ?
C30 C35 . 1.394(2) ?
C31 C32 . 1.380(3) ?
C31 H15 . 0.95 ?
C32 C33 . 1.389(3) ?
C32 H19 . 0.95 ?
C33 C34 . 1.390(3) ?
C33 H18 . 0.95 ?
C34 C35 . 1.400(2) ?
C34 H16 . 0.95 ?
C36 C38 . 1.437(2) ?
C36 C37 . 1.439(2) ?
C39 C40 . 1.498(5) ?
C39 H29 . 0.98 ?
C39 H28 . 0.98 ?
C39 H30 . 0.98 ?
C42 C43 . 1.469(4) ?
C42 H31 . 0.99 ?
C42 H32 . 0.99 ?
C43 H26 . 0.98 ?
C43 H27 . 0.98 ?
C43 H25 . 0.98 ?

loop_
_geom_hbond_atom_site_label_D
_geom_hbond_atom_site_label_H
_geom_hbond_atom_site_label_A
_geom_hbond_site_symmetry_A
_geom_hbond_distance_DH
_geom_hbond_distance_HA
_geom_hbond_distance_DA
_geom_hbond_angle_DHA
_geom_hbond_publ_flag
N4 H23 N3 3_766 0.88 2.21 3.068(2) 166.2 ?
C8 H20 N1 3_666 1.00 2.69 3.647(2) 161.2 ?
C31 H15 N3 4_575 0.95 2.68 3.425(2) 135.4 ?
C42 H31 N2 . 0.99 2.58 3.409(4) 141.4 ?

loop_
_geom_torsion_atom_site_label_1
_geom_torsion_atom_site_label_2
_geom_torsion_atom_site_label_3
_geom_torsion_atom_site_label_4
_geom_torsion_site_symmetry_1
_geom_torsion_site_symmetry_2
_geom_torsion_site_symmetry_3
_geom_torsion_site_symmetry_4
_geom_torsion
_geom_torsion_publ_flag
C13 C1 C2 C3 . . . . 1.4(3) ?
C1 C2 C3 C15 . . . . -1.4(2) ?
C1 C2 C3 C4 . . . . 176.39(16) ?
C15 C3 C4 C36 . . . . 172.18(15) ?
C2 C3 C4 C36 . . . . -5.8(3) ?
C15 C3 C4 C5 . . . . -8.53(16) ?
C2 C3 C4 C5 . . . . 173.47(15) ?
C36 C4 C5 C17 . . . . -48.67(19) ?
C3 C4 C5 C17 . . . . 132.00(13) ?
C36 C4 C5 C16 . . . . -166.91(14) ?
C3 C4 C5 C16 . . . . 13.76(15) ?
C36 C4 C5 C6 . . . . 72.94(17) ?
C3 C4 C5 C6 . . . . -106.39(13) ?
C17 C5 C6 C35 . . . . -161.41(12) ?
C4 C5 C6 C35 . . . . 76.96(15) ?
C16 C5 C6 C35 . . . . -35.55(17) ?
C17 C5 C6 C7 . . . . -39.04(17) ?
C4 C5 C6 C7 . . . . -160.66(12) ?
C16 C5 C6 C7 . . . . 86.83(16) ?
C35 C6 C7 C8 . . . . 54.83(16) ?
C5 C6 C7 C8 . . . . -69.07(16) ?
C35 C6 C7 C20 . . . . 176.12(12) ?
C5 C6 C7 C20 . . . . 52.22(17) ?
C35 C6 C7 C21 . . . . -69.77(15) ?
C5 C6 C7 C21 . . . . 166.33(12) ?
C30 O2 C8 C9 . . . . 153.51(14) ?
C30 O2 C8 C7 . . . . 31.36(19) ?
C6 C7 C8 O2 . . . . -56.12(16) ?
C20 C7 C8 O2 . . . . -179.02(12) ?
C21 C7 C8 O2 . . . . 64.48(17) ?
C6 C7 C8 C9 . . . . -178.10(12) ?
C20 C7 C8 C9 . . . . 59.00(16) ?
C21 C7 C8 C9 . . . . -57.50(17) ?
O2 C8 C9 C29 . . . . 13.3(2) ?
C7 C8 C9 C29 . . . . 137.13(16) ?
O2 C8 C9 C10 . . . . -167.40(13) ?
C7 C8 C9 C10 . . . . -43.53(18) ?
C20 O1 C10 C11 . . . . -152.41(15) ?
C20 O1 C10 C9 . . . . 31.1(2) ?
C29 C9 C10 O1 . . . . 177.65(15) ?
C8 C9 C10 O1 . . . . -1.7(2) ?
C29 C9 C10 C11 . . . . 1.3(2) ?
C8 C9 C10 C11 . . . . -178.11(15) ?
O1 C10 C11 C12 . . . . -176.42(16) ?
C9 C10 C11 C12 . . . . 0.1(3) ?
C10 C11 C12 C28 . . . . -1.0(3) ?
C2 C1 C13 C14 . . . . 0.2(3) ?
C1 C13 C14 C15 . . . . -1.7(3) ?
C2 C3 C15 C14 . . . . -0.1(2) ?
C4 C3 C15 C14 . . . . -178.35(14) ?
C2 C3 C15 C16 . . . . 177.37(14) ?
C4 C3 C15 C16 . . . . -0.85(18) ?
C13 C14 C15 C3 . . . . 1.7(2) ?
C13 C14 C15 C16 . . . . -175.40(16) ?
C3 C15 C16 C5 . . . . 9.60(17) ?
C14 C15 C16 C5 . . . . -173.12(15) ?
C17 C5 C16 C15 . . . . -132.76(13) ?
C4 C5 C16 C15 . . . . -13.60(15) ?
C6 C5 C16 C15 . . . . 100.70(14) ?
C4 C5 C17 C18 . . . . 129.62(15) ?
C16 C5 C17 C18 . . . . -116.64(16) ?
C6 C5 C17 C18 . . . . 11.3(2) ?
C4 C5 C17 N4 . . . . -48.99(17) ?
C16 C5 C17 N4 . . . . 64.75(16) ?
C6 C5 C17 N4 . . . . -167.28(13) ?
N4 C17 C18 C19 . . . . 0.9(2) ?
C5 C17 C18 C19 . . . . -177.62(13) ?
N4 C17 C18 C20 . . . . -178.52(14) ?
C5 C17 C18 C20 . . . . 3.0(2) ?
C10 O1 C20 C18 . . . . -134.87(14) ?
C10 O1 C20 C23 . . . . 102.10(16) ?
C10 O1 C20 C7 . . . . -11.3(2) ?
C17 C18 C20 O1 . . . . 133.61(15) ?
C19 C18 C20 O1 . . . . -45.81(17) ?
C17 C18 C20 C23 . . . . -109.38(18) ?
C19 C18 C20 C23 . . . . 71.20(18) ?
C17 C18 C20 C7 . . . . 9.9(2) ?
C19 C18 C20 C7 . . . . -169.48(13) ?
C8 C7 C20 O1 . . . . -32.72(17) ?
C6 C7 C20 O1 . . . . -154.36(13) ?
C21 C7 C20 O1 . . . . 89.75(15) ?
C8 C7 C20 C18 . . . . 85.31(15) ?
C6 C7 C20 C18 . . . . -36.33(17) ?
C21 C7 C20 C18 . . . . -152.22(13) ?
C8 C7 C20 C23 . . . . -148.38(12) ?
C6 C7 C20 C23 . . . . 89.97(14) ?
C21 C7 C20 C23 . . . . -25.92(15) ?
C8 C7 C21 C22 . . . . 145.03(13) ?
C6 C7 C21 C22 . . . . -93.07(14) ?
C20 C7 C21 C22 . . . . 25.88(15) ?
C7 C21 C22 C23 . . . . -16.53(17) ?
C7 C21 C22 C27 . . . . 163.33(16) ?
C27 C22 C23 C24 . . . . -0.2(3) ?
C21 C22 C23 C24 . . . . 179.68(15) ?
C27 C22 C23 C20 . . . . -179.95(14) ?
C21 C22 C23 C20 . . . . -0.08(18) ?
O1 C20 C23 C22 . . . . -103.53(15) ?
C18 C20 C23 C22 . . . . 141.42(14) ?
C7 C20 C23 C22 . . . . 16.70(16) ?
O1 C20 C23 C24 . . . . 76.7(2) ?
C18 C20 C23 C24 . . . . -38.3(2) ?
C7 C20 C23 C24 . . . . -163.03(17) ?
C22 C23 C24 C25 . . . . -0.7(3) ?
C20 C23 C24 C25 . . . . 179.02(16) ?
C23 C24 C25 C26 . . . . 0.8(3) ?
C24 C25 C26 C27 . . . . 0.1(3) ?
C23 C22 C27 C26 . . . . 1.0(2) ?
C21 C22 C27 C26 . . . . -178.85(16) ?
C25 C26 C27 C22 . . . . -0.9(3) ?
C11 C12 C28 C29 . . . . 0.5(3) ?
C10 C9 C29 C28 . . . . -1.7(3) ?
C8 C9 C29 C28 . . . . 177.61(17) ?
C12 C28 C29 C9 . . . . 0.8(3) ?
C8 O2 C30 C31 . . . . 174.64(15) ?
C8 O2 C30 C35 . . . . -7.3(2) ?
O2 C30 C31 C32 . . . . 175.88(17) ?
C35 C30 C31 C32 . . . . -2.2(3) ?
C30 C31 C32 C33 . . . . -1.6(3) ?
C31 C32 C33 C34 . . . . 2.7(3) ?
C32 C33 C34 C35 . . . . -0.1(3) ?
O2 C30 C35 C34 . . . . -173.24(15) ?
C31 C30 C35 C34 . . . . 4.7(2) ?
O2 C30 C35 C6 . . . . 8.8(2) ?
C31 C30 C35 C6 . . . . -173.27(15) ?
C33 C34 C35 C30 . . . . -3.6(3) ?
C33 C34 C35 C6 . . . . 174.38(16) ?
C7 C6 C35 C30 . . . . -32.84(19) ?
C5 C6 C35 C30 . . . . 93.70(17) ?
C7 C6 C35 C34 . . . . 149.24(15) ?
C5 C6 C35 C34 . . . . -84.21(18) ?
C3 C4 C36 C38 . . . . 3.5(3) ?
C5 C4 C36 C38 . . . . -175.65(14) ?
C3 C4 C36 C37 . . . . -174.93(15) ?
C5 C4 C36 C37 . . . . 5.9(2) ?
C42 O4 C40 O3 . . . . 2.5(5) ?
C42 O4 C40 C39 . . . . -175.9(3) ?
C40 O4 C42 C43 . . . . -177.8(3) ?
